data_9017716
loop_
_publ_author_name
'Grey, I. E.'
'Keck, E.'
'Kampf, A. R.'
'Cashion, J. D.'
'MacRae, C. M.'
'Glenn, A. M.'

_publ_section_title
;
 Schmidite and wildenauerite, two new schoonerite-group minerals from the
 Hagendorf-Sud pegmatite, Oberpfalz, Bavaria
 Note: Sample IGC-31
;
_journal_name_full 'Mineralogical Magazine'
_journal_page_first 181
_journal_page_last 190
_journal_volume 83
_journal_year 2019
_chemical_compound_source 'Hagendorf-Sud pegmatite, Oberpfalz, Bavaria, Germany'
_chemical_formula_sum 'Al0.06 Fe2.31 H16.2 Mg0.05 Mn0.88 O23 P3 Zn1.499'
_chemical_name_mineral Schmidite
_space_group_IT_number 57
_space_group_name_Hall '-P 2b 2a'
_space_group_name_H-M_alt 'P m a b'
_symmetry_space_group_name_H-M 'P m a b'
_cell_angle_alpha 90
_cell_angle_beta 90
_cell_angle_gamma 90
_cell_formula_units_Z 4
_cell_length_a 11.002
_cell_length_b 25.310
_cell_length_c 6.3900
_cell_volume 1779.363
_database_code_amcsd 0020866
_exptl_crystal_density_diffrn 2.820
_cod_data_source_file inputs/fixed/downloads/18/18623.cif
_cod_data_source_block 18623
_cod_original_formula_sum 'P3 Mg.05 Mn.88 Fe2.31 Zn1.499 Al.06 O23 H16.2'
_cod_database_code 9017716

loop_
_space_group_symop_operation_xyz
x,y,z
1/2+x,1/2-y,z
1/2-x,1/2+y,-z
x,1/2+y,-z
-x,1/2-y,z
1/2-x,y,z
1/2+x,-y,-z
-x,-y,-z

loop_
_atom_site_aniso_label
_atom_site_aniso_U_11
_atom_site_aniso_U_22
_atom_site_aniso_U_33
_atom_site_aniso_U_12
_atom_site_aniso_U_13
_atom_site_aniso_U_23
P1 0.01450 0.01380 0.00970 0.00020 -0.00040 0.00040
P2 0.01410 0.01190 0.00920 0.00000 0.00000 0.00020
Mg1 0.01300 0.02060 0.01570 0.00000 0.00000 -0.00400
Mn1 0.01300 0.02060 0.01570 0.00000 0.00000 -0.00400
Fe1 0.01300 0.02060 0.01570 0.00000 0.00000 -0.00400
Zn1 0.01300 0.02060 0.01570 0.00000 0.00000 -0.00400
Fe2 0.01740 0.01180 0.01510 -0.00070 0.00000 0.00000
Mn2 0.01740 0.01180 0.01510 -0.00070 0.00000 0.00000
Fe3 0.01640 0.01700 0.01260 0.00140 0.00000 0.00000
Mn3 0.01640 0.01700 0.01260 0.00140 0.00000 0.00000
Zn3 0.01640 0.01700 0.01260 0.00140 0.00000 0.00000
Fe4 0.01580 0.01210 0.00520 0.00000 0.00000 0.00020
Al4 0.01580 0.01210 0.00520 0.00000 0.00000 0.00020
Zn1a 0.01400 0.01920 0.01950 0.00000 0.00000 -0.00850
Fe1a 0.01400 0.01920 0.01950 0.00000 0.00000 -0.00850
Zn1b 0.01300 0.04900 0.01500 0.00000 0.00000 0.00540
Fe1b 0.01300 0.04900 0.01500 0.00000 0.00000 0.00540
O1 0.01490 0.01390 0.02090 0.00020 0.00100 -0.00310
O2 0.01760 0.01740 0.01860 -0.00350 -0.00010 -0.00080
O3 0.02120 0.02080 0.01500 -0.00230 0.00140 -0.00610
O4 0.01660 0.01910 0.00940 -0.00290 -0.00140 0.00120
O5 0.02200 0.01900 0.00490 0.00000 0.00000 0.00120
O6 0.02100 0.02500 0.01080 0.00000 0.00000 -0.00250
O7 0.02280 0.01750 0.02970 0.00650 0.00120 0.00090
O-h 0.02070 0.02070 0.02290 0.00860 -0.00530 -0.00370
Ow1 0.02710 0.03200 0.01920 -0.00030 -0.00580 0.00420
Ow2 0.02600 0.01700 0.02600 0.00000 0.00000 0.00270
Ow3 0.01800 0.02400 0.02700 0.00000 0.00000 -0.01100
Ow4 0.01900 0.03000 0.01400 0.00000 0.00000 -0.00460
Ow5 0.01600 0.04600 0.01700 0.00000 0.00000 -0.00300
Ow6 0.08100 0.02100 0.01600 0.00000 0.00000 0.00000
Ow7 0.02800 0.02130 0.03170 0.00040 0.00620 0.00440

loop_
_atom_site_label
_atom_site_fract_x
_atom_site_fract_y
_atom_site_fract_z
_atom_site_occupancy
_atom_site_U_iso_or_equiv
_atom_site_type_symbol
_atom_site_attached_hydrogens
P1 0.03038 0.11899 0.14146 1.00000 0.01270 P 0
P2 0.25000 0.21666 0.82720 1.00000 0.01170 P 0
Mg1 0.25000 0.41505 0.22376 0.05000 0.01640 Mg 0
Mn1 0.25000 0.41505 0.22376 0.31000 0.01640 Mn 0
Fe1 0.25000 0.41505 0.22376 0.52000 0.01640 Fe 0
Zn1 0.25000 0.41505 0.22376 0.13100 0.01640 Zn 0
Fe2 0.00000 0.25000 0.09232 0.65000 0.01470 Fe 0
Mn2 0.00000 0.25000 0.09232 0.35000 0.01470 Mn 0
Fe3 0.00000 0.25000 0.57169 0.14000 0.01530 Fe 0
Mn3 0.00000 0.25000 0.57169 0.22000 0.01530 Mn 0
Zn3 0.00000 0.25000 0.57169 0.44500 0.01530 Zn 0
Fe4 0.25000 0.18799 0.32585 0.94000 0.01100 Fe 0
Al4 0.25000 0.18799 0.32585 0.06000 0.01100 Al 0
Zn1a 0.25000 0.10306 0.84840 0.75200 0.01760 Zn 0
Fe1a 0.25000 0.10306 0.84840 0.04000 0.01760 Fe 0
Zn1b 0.25000 0.06550 0.88950 0.17100 0.02560 Zn 0
Fe1b 0.25000 0.06550 0.88950 0.02000 0.02560 Fe 0
O1 0.02330 0.32879 0.05870 1.00000 0.01660 O 0
O2 0.06930 0.41629 0.22840 1.00000 0.01790 O 0
O3 0.09070 0.08995 0.95930 1.00000 0.01900 O 0
O4 0.12080 0.13030 0.31990 1.00000 0.01510 O 0
O5 0.25000 0.17983 0.01640 1.00000 0.01520 O 0
O6 0.25000 0.17925 0.63820 1.00000 0.01890 O 0
O7 0.13280 0.24971 0.83010 1.00000 0.02330 O 0
O-h 0.12110 0.24191 0.32490 1.00000 0.02140 O 0
Ow1 0.02810 0.33127 0.61300 1.00000 0.02620 O 0
Ow2 0.25000 0.34463 0.41700 1.00000 0.02300 O 0
Ow3 0.25000 0.36478 0.95520 1.00000 0.02320 O 0
Ow4 0.25000 0.45945 0.50310 1.00000 0.02100 O 0
Ow5 0.25000 0.48580 0.04510 1.00000 0.02630 O 0
Ow6 0.25000 0.06270 0.58530 1.00000 0.03900 O 0
Ow7 0.05820 0.48125 0.75790 1.00000 0.02700 O 0
H1a -0.01400 0.35500 0.55200 0.80000 0.07700 H 0
H1b 0.08100 0.34600 0.69600 0.80000 0.07700 H 0
H2 0.31280 0.34300 0.49320 1.00000 0.07700 H 0
H3 0.31310 0.34550 0.94900 1.00000 0.07700 H 0
H4 0.31270 0.45200 0.57400 1.00000 0.07700 H 0
H5 0.31270 0.48700 -0.03100 1.00000 0.07700 H 0
H6 0.31280 0.04800 0.63000 0.50000 0.07700 H 0
H7a 0.01000 0.46000 0.82400 1.00000 0.07700 H 0
H7b 0.02400 0.51140 0.74400 1.00000 0.07700 H 0

loop_
_cod_changelog_entry_id
_cod_changelog_entry_author
_cod_changelog_entry_date
_cod_changelog_entry_text
1
;cod-tools version 3.8.0
Id: cif_guess_AMCSD_atom_types 9581 2023-05-17 12:35:41Z saulius
;
2023-05-18T08:47:08+03:00
;Derived atom types and hydrogen counts
from atom names that follow the AMCSD naming convention
(Wat == water, O-H == hydroxyl).
;

loop_
_cod_related_entry_id
_cod_related_entry_database
_cod_related_entry_code
1 AMCSD 0020866
